data_8107238
loop_
_publ_author_name
'Hong, Deng-Feng'
'Li, Meng-Fei'
'Chu, Tian-Tian'

_publ_section_title
;
 The crystal structure of
 diaqua-bis(pyrazolo[1,5-a]pyrimidine-3-carboxylato-\k2N,O)nickel(II)
 dihydrate, C14H16N6O8Ni
;
_journal_issue 5
_journal_name_full 'Zeitschrift f\"ur Kristallographie - New Crystal Structures'
_journal_page_first 867
_journal_page_last 868
_journal_paper_doi 10.1515/ncrs-2022-0264
_journal_volume 237
_journal_year 2022
_chemical_formula_moiety 'C14 H12 N6 Ni O6, 2(H2 O)'
_chemical_formula_sum 'C14 H16 N6 Ni O8'
_chemical_formula_weight 455.04
_space_group_crystal_system monoclinic
_space_group_IT_number 14
_space_group_name_Hall '-P 2yn'
_space_group_name_H-M_alt 'P 1 21/n 1'
_atom_sites_solution_hydrogens mixed
_atom_sites_solution_primary dual
_cell_angle_alpha 90
_cell_angle_beta 96.677(4)
_cell_angle_gamma 90
_cell_formula_units_Z 2
_cell_length_a 6.3975(3)
_cell_length_b 11.6712(5)
_cell_length_c 11.7199(5)
_cell_measurement_reflns_used 4472
_cell_measurement_temperature 291(2)
_cell_measurement_theta_max 28.6400
_cell_measurement_theta_min 3.8950
_cell_volume 869.15(7)
_computing_cell_refinement 'CrysAlisPro 1.171.41.121a (Rigaku OD, 2021)'
_computing_data_collection 'CrysAlisPro 1.171.41.121a (Rigaku OD, 2021)'
_computing_data_reduction 'CrysAlisPro 1.171.41.121a (Rigaku OD, 2021)'
_computing_molecular_graphics 'Olex2 (Dolomanov et al., 2009)'
_computing_publication_material 'Olex2 (Dolomanov et al., 2009)'
_computing_structure_refinement 'ShelXL (Sheldrick, 2015)'
_computing_structure_solution 'ShelXT (Sheldrick, 2015)'
_diffrn_ambient_temperature 291(2)
_diffrn_detector 'CCD plate'
_diffrn_detector_area_resol_mean 8.0584
_diffrn_detector_type EosS2
_diffrn_measured_fraction_theta_full 0.999
_diffrn_measured_fraction_theta_max 0.908
_diffrn_measurement_details
;
List of Runs (angles in degrees, time in seconds):

  # Type    Start    End  Width  t~exp~   \w     \q     \k     \f   Frames
--------------------------------------------------------------------------
  1  \w    -85.00   3.00   1.00    6.31    --  -15.84 -38.00-180.00   88
  2  \w    -33.00  51.00   1.00    6.31    --  -15.84  57.00 150.00   84
  3  \w    -72.00  -8.00   1.00    6.31    --  -15.84 129.00 -78.95   64
  4  \w    -52.00  36.00   1.00    6.31    --   17.09 -38.00 -60.00   88
  5  \w      0.00  84.00   1.00    6.31    --   17.09  57.00 120.00   84
  6  \w    -10.00  42.00   1.00    6.31    --   17.09  77.00-150.00   52
  7  \w      0.00  50.00   1.00    6.31    --   17.09  57.00  30.00   50
;
_diffrn_measurement_device 'four-circle diffractometer'
_diffrn_measurement_device_type 'SuperNova, Single source at offset/far, EosS2'
_diffrn_measurement_method '\w scans'
_diffrn_orient_matrix_type 'CrysAlisPro convention (1999,Acta A55,543-557)'
_diffrn_orient_matrix_UB_11 -0.0167801000
_diffrn_orient_matrix_UB_12 0.0383266000
_diffrn_orient_matrix_UB_13 -0.0471368000
_diffrn_orient_matrix_UB_21 0.0887166000
_diffrn_orient_matrix_UB_22 0.0324997000
_diffrn_orient_matrix_UB_23 0.0229897000
_diffrn_orient_matrix_UB_31 0.0656485000
_diffrn_orient_matrix_UB_32 -0.0342255000
_diffrn_orient_matrix_UB_33 -0.0309824000
_diffrn_radiation_monochromator mirror
_diffrn_radiation_probe x-ray
_diffrn_radiation_type MoK\a
_diffrn_radiation_wavelength 0.71073
_diffrn_reflns_av_R_equivalents 0.0309
_diffrn_reflns_av_unetI/netI 0.0308
_diffrn_reflns_Laue_measured_fraction_full 0.999
_diffrn_reflns_Laue_measured_fraction_max 0.908
_diffrn_reflns_limit_h_max 8
_diffrn_reflns_limit_h_min -8
_diffrn_reflns_limit_k_max 14
_diffrn_reflns_limit_k_min -14
_diffrn_reflns_limit_l_max 16
_diffrn_reflns_limit_l_min -15
_diffrn_reflns_number 9662
_diffrn_reflns_point_group_measured_fraction_full 0.999
_diffrn_reflns_point_group_measured_fraction_max 0.908
_diffrn_reflns_theta_full 25.242
_diffrn_reflns_theta_max 29.242
_diffrn_reflns_theta_min 3.470
_diffrn_source 'micro-focus sealed X-ray tube'
_diffrn_source_type 'SuperNova (Mo) X-ray Source'
_exptl_absorpt_coefficient_mu 1.178
_exptl_absorpt_correction_T_max 1.00000
_exptl_absorpt_correction_T_min 0.51630
_exptl_absorpt_correction_type multi-scan
_exptl_absorpt_process_details
;
CrysAlisPro 1.171.41.121a (Rigaku Oxford Diffraction, 2021)
Empirical absorption correction using spherical harmonics,
implemented in SCALE3 ABSPACK scaling algorithm.
;
_exptl_crystal_colour green
_exptl_crystal_colour_primary green
_exptl_crystal_density_diffrn 1.739
_exptl_crystal_description block
_exptl_crystal_F_000 468
_exptl_crystal_size_max 0.34
_exptl_crystal_size_mid 0.32
_exptl_crystal_size_min 0.29
_refine_diff_density_max 0.270
_refine_diff_density_min -0.252
_refine_diff_density_rms 0.057
_refine_ls_extinction_coef .
_refine_ls_extinction_method none
_refine_ls_goodness_of_fit_ref 1.070
_refine_ls_hydrogen_treatment constr
_refine_ls_matrix_type full
_refine_ls_number_parameters 137
_refine_ls_number_reflns 2145
_refine_ls_number_restraints 0
_refine_ls_restrained_S_all 1.070
_refine_ls_R_factor_all 0.0433
_refine_ls_R_factor_gt 0.0340
_refine_ls_shift/su_max 0.000
_refine_ls_shift/su_mean 0.000
_refine_ls_structure_factor_coef Fsqd
_refine_ls_weighting_details 'w=1/[\s^2^(Fo^2^)+(0.0312P)^2^+0.3951P] where P=(Fo^2^+2Fc^2^)/3'
_refine_ls_weighting_scheme calc
_refine_ls_wR_factor_gt 0.0748
_refine_ls_wR_factor_ref 0.0789
_reflns_Friedel_coverage 0.000
_reflns_Friedel_fraction_full .
_reflns_Friedel_fraction_max .
_reflns_number_gt 1861
_reflns_number_total 2145
_reflns_threshold_expression 'I > 2\s(I)'
_cod_data_source_file suppl_j_ncrs-2022-0264_suppl.cif
_cod_data_source_block 12-8_auto
_cod_database_code 8107238
_shelx_space_group_comment
;
The symmetry employed for this shelxl refinement is uniquely defined
by the following loop, which should always be used as a source of
symmetry information in preference to the above space-group names.
They are only intended as comments.
;
_shelx_estimated_absorpt_t_max 0.726
_shelx_estimated_absorpt_t_min 0.690
_reflns_odcompleteness_completeness 99.73
_reflns_odcompleteness_iscentric 1
_reflns_odcompleteness_theta 26.32
_olex2_refinement_description
;
1. Fixed Uiso
 At 1.2 times of:
  All C(H) groups
 At 1.5 times of:
  All O(H,H) groups
2.a Free rotating group:
 O4(H4A,H4B)
2.b Rotating group:
 O3(H3A,H3B)
2.c Aromatic/amide H refined with riding coordinates:
 C3(H3), C4(H4), C5(H5), C6(H6)
;
_olex2_submission_special_instructions 'No special instructions were received'
_oxdiff_exptl_absorpt_empirical_details
;
Empirical correction (ABSPACK) includes:
- Absorption correction using spherical harmonics
- Frame scaling
;
_oxdiff_exptl_absorpt_empirical_full_max 1.426
_oxdiff_exptl_absorpt_empirical_full_min 0.460

loop_
_space_group_symop_operation_xyz
'x, y, z'
'-x+1/2, y+1/2, -z+1/2'
'-x, -y, -z'
'x-1/2, -y-1/2, z-1/2'

loop_
_atom_site_label
_atom_site_type_symbol
_atom_site_fract_x
_atom_site_fract_y
_atom_site_fract_z
_atom_site_U_iso_or_equiv
_atom_site_adp_type
_atom_site_occupancy
_atom_site_site_symmetry_order
_atom_site_calc_flag
_atom_site_refinement_flags_posn
_atom_site_refinement_flags_adp
_atom_site_refinement_flags_occupancy
_atom_site_disorder_assembly
_atom_site_disorder_group
Ni1 Ni 0.5000 0.5000 0.5000 0.02339(12) Uani 1 2 d S T P . .
O1 O 0.2159(2) 0.56235(11) 0.42520(12) 0.0305(3) Uani 1 1 d . . . . .
O2 O -0.0484(2) 0.68280(12) 0.37732(13) 0.0351(4) Uani 1 1 d . . . . .
O3 O 0.6321(2) 0.53381(12) 0.35029(12) 0.0315(3) Uani 1 1 d . . . . .
H3A H 0.6753 0.4706 0.3199 0.047 Uiso 1 1 d GR . . . .
H3B H 0.7485 0.5735 0.3650 0.047 Uiso 1 1 d GR . . . .
N1 N 0.5933(2) 0.66147(13) 0.56643(13) 0.0255(3) Uani 1 1 d . . . . .
N2 N 0.4963(3) 0.85565(14) 0.59308(14) 0.0294(4) Uani 1 1 d . . . . .
N3 N 0.3343(3) 0.93038(15) 0.56476(17) 0.0388(4) Uani 1 1 d . . . . .
C1 C 0.1326(3) 0.66001(16) 0.42608(16) 0.0259(4) Uani 1 1 d . . . . .
C2 C 0.2520(3) 0.75390(16) 0.48739(17) 0.0272(4) Uani 1 1 d . . . . .
C3 C 0.1917(3) 0.86736(17) 0.50162(19) 0.0361(5) Uani 1 1 d . . . . .
H3 H 0.0626 0.8964 0.4696 0.043 Uiso 1 1 calc R . . . .
C4 C 0.6800(3) 0.87951(18) 0.65818(18) 0.0338(5) Uani 1 1 d . . . . .
H4 H 0.7071 0.9520 0.6893 0.041 Uiso 1 1 calc R . . . .
C5 C 0.8229(3) 0.79394(18) 0.67624(18) 0.0342(5) Uani 1 1 d . . . . .
H5 H 0.9519 0.8069 0.7197 0.041 Uiso 1 1 calc R . . . .
C6 C 0.7742(3) 0.68543(17) 0.62871(17) 0.0304(4) Uani 1 1 d . . . . .
H6 H 0.8739 0.6275 0.6416 0.036 Uiso 1 1 calc R . . . .
C7 C 0.4521(3) 0.74808(16) 0.54775(16) 0.0243(4) Uani 1 1 d . . . . .
O4 O -0.2742(3) 0.86894(14) 0.29129(14) 0.0483(4) Uani 1 1 d . . . . .
H4A H -0.1955 0.8159 0.3216 0.072 Uiso 1 1 d G . . . .
H4B H -0.2950 0.9124 0.3471 0.072 Uiso 1 1 d G . . . .

loop_
_atom_site_aniso_label
_atom_site_aniso_U_11
_atom_site_aniso_U_22
_atom_site_aniso_U_33
_atom_site_aniso_U_23
_atom_site_aniso_U_13
_atom_site_aniso_U_12
Ni1 0.02027(19) 0.01764(19) 0.0309(2) -0.00104(13) -0.00286(13) 0.00092(12)
O1 0.0257(7) 0.0218(7) 0.0416(8) -0.0021(6) -0.0058(6) 0.0030(5)
O2 0.0220(7) 0.0264(8) 0.0545(9) 0.0024(7) -0.0052(6) 0.0018(5)
O3 0.0288(8) 0.0290(7) 0.0363(8) -0.0004(6) 0.0018(6) -0.0044(6)
N1 0.0244(8) 0.0208(8) 0.0305(8) -0.0013(6) -0.0002(6) -0.0004(6)
N2 0.0321(9) 0.0218(8) 0.0345(9) -0.0030(7) 0.0041(7) -0.0008(7)
N3 0.0374(11) 0.0217(9) 0.0565(12) -0.0058(8) 0.0027(9) 0.0056(7)
C1 0.0203(10) 0.0245(10) 0.0328(10) 0.0033(8) 0.0028(7) -0.0005(7)
C2 0.0246(10) 0.0228(10) 0.0341(10) 0.0002(8) 0.0030(8) 0.0020(7)
C3 0.0294(11) 0.0273(11) 0.0510(13) -0.0007(9) 0.0028(9) 0.0052(8)
C4 0.0396(12) 0.0271(11) 0.0339(11) -0.0086(8) 0.0014(9) -0.0087(9)
C5 0.0317(11) 0.0352(12) 0.0342(11) -0.0060(9) -0.0027(9) -0.0074(9)
C6 0.0272(10) 0.0281(11) 0.0344(11) -0.0008(8) -0.0029(8) -0.0005(8)
C7 0.0262(10) 0.0189(9) 0.0282(9) -0.0014(7) 0.0055(8) -0.0015(7)
O4 0.0601(12) 0.0338(9) 0.0481(10) 0.0015(7) -0.0061(8) 0.0110(8)

loop_
_atom_type_symbol
_atom_type_description
_atom_type_scat_dispersion_real
_atom_type_scat_dispersion_imag
_atom_type_scat_source
C C 0.0033 0.0016 'International Tables Vol C Tables 4.2.6.8 and 6.1.1.4'
H H 0.0000 0.0000 'International Tables Vol C Tables 4.2.6.8 and 6.1.1.4'
N N 0.0061 0.0033 'International Tables Vol C Tables 4.2.6.8 and 6.1.1.4'
Ni Ni 0.3393 1.1124 'International Tables Vol C Tables 4.2.6.8 and 6.1.1.4'
O O 0.0106 0.0060 'International Tables Vol C Tables 4.2.6.8 and 6.1.1.4'

loop_
_geom_angle_atom_site_label_1
_geom_angle_atom_site_label_2
_geom_angle_atom_site_label_3
_geom_angle
_geom_angle_site_symmetry_1
_geom_angle_site_symmetry_3
O1 Ni1 O1 180.0 3_666 .
O1 Ni1 O3 90.07(6) . 3_666
O1 Ni1 O3 89.93(6) 3_666 3_666
O1 Ni1 O3 89.93(6) . .
O1 Ni1 O3 90.07(6) 3_666 .
O1 Ni1 N1 92.27(6) 3_666 3_666
O1 Ni1 N1 92.27(6) . .
O1 Ni1 N1 87.73(6) . 3_666
O1 Ni1 N1 87.73(6) 3_666 .
O3 Ni1 O3 180.00(8) . 3_666
O3 Ni1 N1 90.96(6) . .
O3 Ni1 N1 89.04(6) 3_666 .
O3 Ni1 N1 89.04(6) . 3_666
O3 Ni1 N1 90.96(6) 3_666 3_666
N1 Ni1 N1 180.00(8) 3_666 .
C1 O1 Ni1 132.12(12) . .
Ni1 O3 H3A 111.2 . .
Ni1 O3 H3B 110.8 . .
H3A O3 H3B 102.9 . .
C6 N1 Ni1 125.92(13) . .
C6 N1 C7 117.03(16) . .
C7 N1 Ni1 116.99(12) . .
N3 N2 C7 111.83(16) . .
C4 N2 N3 126.17(17) . .
C4 N2 C7 122.00(17) . .
C3 N3 N2 103.56(16) . .
O1 C1 O2 123.75(17) . .
O1 C1 C2 118.79(16) . .
O2 C1 C2 117.47(17) . .
C3 C2 C1 129.01(18) . .
C7 C2 C1 127.28(17) . .
C7 C2 C3 103.69(17) . .
N3 C3 C2 114.25(19) . .
N3 C3 H3 122.9 . .
C2 C3 H3 122.9 . .
N2 C4 H4 121.2 . .
N2 C4 C5 117.55(18) . .
C5 C4 H4 121.2 . .
C4 C5 H5 120.4 . .
C4 C5 C6 119.26(19) . .
C6 C5 H5 120.4 . .
N1 C6 C5 123.28(19) . .
N1 C6 H6 118.4 . .
C5 C6 H6 118.4 . .
N1 C7 N2 120.87(16) . .
N1 C7 C2 132.46(17) . .
N2 C7 C2 106.67(16) . .
H4A O4 H4B 104.5 . .

loop_
_geom_bond_atom_site_label_1
_geom_bond_atom_site_label_2
_geom_bond_distance
_geom_bond_site_symmetry_2
Ni1 O1 2.0569(13) 3_666
Ni1 O1 2.0569(13) .
Ni1 O3 2.0719(14) .
Ni1 O3 2.0719(14) 3_666
Ni1 N1 2.0990(15) 3_666
Ni1 N1 2.0991(15) .
O1 C1 1.259(2) .
O2 C1 1.259(2) .
O3 H3A 0.8777 .
O3 H3B 0.8768 .
N1 C6 1.324(2) .
N1 C7 1.356(2) .
N2 N3 1.366(2) .
N2 C4 1.354(3) .
N2 C7 1.380(2) .
N3 C3 1.328(3) .
C1 C2 1.474(3) .
C2 C3 1.395(3) .
C2 C7 1.391(3) .
C3 H3 0.9300 .
C4 H4 0.9300 .
C4 C5 1.354(3) .
C5 H5 0.9300 .
C5 C6 1.404(3) .
C6 H6 0.9300 .
O4 H4A 0.8498 .
O4 H4B 0.8499 .
